data_7010264
loop_
_publ_author_name
'Tulloch, Arran A. D.'
'Danopoulos, Andreas A.'
'Winston, Scott'
'Kleinhenz, Sven'
'Eastham, Graham'

_publ_section_title
;
 N-Functionalised heterocyclic carbene complexes of silver
;
_journal_issue 24
_journal_name_full 'Journal of the Chemical Society, Dalton Transactions'
_journal_page_first 4499
_journal_paper_doi 10.1039/b007504n
_journal_year 2000
_chemical_formula_moiety 'C18 H19 Ag1 Br1 N3'
_chemical_formula_sum 'C18 H19 Ag Br N3'
_chemical_formula_weight 465.14
_chemical_name_common 00skl024
_chemical_name_systematic
;
3-mesityl-1-(2-picolyl)-imidazol-2-ylidene silver bromide 
;
_space_group_IT_number 14
_symmetry_cell_setting monoclinic
_symmetry_space_group_name_Hall '-P 2yn'
_symmetry_space_group_name_H-M 'P 1 21/n 1'
_atom_sites_solution_hydrogens geom
_atom_sites_solution_primary direct
_atom_sites_solution_secondary difmap
_audit_creation_method SHELXL-97
_cell_angle_alpha 90.00
_cell_angle_beta 95.115(12)
_cell_angle_gamma 90.00
_cell_formula_units_Z 4
_cell_length_a 9.7752(13)
_cell_length_b 16.867(3)
_cell_length_c 10.909(2)
_cell_measurement_reflns_used 55198
_cell_measurement_temperature 293(2)
_cell_measurement_theta_max 26.373
_cell_measurement_theta_min 0.998
_cell_volume 1791.5(5)
_computing_cell_refinement 'Scalepack (Otwinowski & Minor 1997)'
_computing_data_collection 'Collect (Nonius BV, 1997-2000)'
_computing_data_reduction 'Denzo a. Scalepack (Otwinowski & Minor 1997)'
_computing_molecular_graphics 'ORTEP-3 (Farrugia, 1997)'
_computing_publication_material 'PLATON (Spek, 1990)'
_computing_structure_refinement 'SHELXL-97 (Sheldrick, 1997)'
_computing_structure_solution 'SHELXS-97 (Sheldrick, 1990)'
_diffrn_ambient_temperature 293(2)
_diffrn_detector_area_resol_mean '9.091 pixels/mm'
_diffrn_measured_fraction_theta_full 0.987
_diffrn_measured_fraction_theta_max 0.987
_diffrn_measurement_device_type 'Enraf Nonius KappaCCD area detector'
_diffrn_measurement_method '\p and \q scans to fill Ewald sphere'
_diffrn_radiation_monochromator graphite
_diffrn_radiation_source 'fine-focus sealed tube'
_diffrn_radiation_type MoK\a
_diffrn_radiation_wavelength 0.71073
_diffrn_reflns_av_R_equivalents 0.2641
_diffrn_reflns_av_sigmaI/netI 0.1859
_diffrn_reflns_limit_h_max 12
_diffrn_reflns_limit_h_min -12
_diffrn_reflns_limit_k_max 19
_diffrn_reflns_limit_k_min -21
_diffrn_reflns_limit_l_max 12
_diffrn_reflns_limit_l_min -13
_diffrn_reflns_number 13805
_diffrn_reflns_theta_full 26.54
_diffrn_reflns_theta_max 26.54
_diffrn_reflns_theta_min 2.23
_diffrn_standards_decay_% n/a
_diffrn_standards_interval_count n/a
_diffrn_standards_interval_time n/a
_diffrn_standards_number n/a
_exptl_absorpt_coefficient_mu 3.358
_exptl_absorpt_correction_type multi-scan
_exptl_absorpt_process_details
;
SORTAV - multi-scan from symmetry-related measurements (Blessing, 1995-1997)
;
_exptl_crystal_colour clorless
_exptl_crystal_density_diffrn 1.725
_exptl_crystal_density_method 'not measured'
_exptl_crystal_description prism
_exptl_crystal_F_000 920
_exptl_crystal_size_max 0.15
_exptl_crystal_size_mid 0.03
_exptl_crystal_size_min 0.03
_refine_diff_density_max 5.162
_refine_diff_density_min -1.319
_refine_diff_density_rms 0.284
_refine_ls_extinction_coef 0.017(6)
_refine_ls_extinction_expression Fc^*^=kFc[1+0.001xFc^2^\l^3^/sin(2\q)]^-1/4^
_refine_ls_extinction_method SHELXL
_refine_ls_goodness_of_fit_ref 1.586
_refine_ls_hydrogen_treatment mixed
_refine_ls_matrix_type full
_refine_ls_number_parameters 194
_refine_ls_number_reflns 3686
_refine_ls_number_restraints 0
_refine_ls_restrained_S_all 1.586
_refine_ls_R_factor_all 0.2842
_refine_ls_R_factor_gt 0.2056
_refine_ls_shift/su_max 0.258
_refine_ls_shift/su_mean 0.060
_refine_ls_structure_factor_coef Fsqd
_refine_ls_weighting_details 'calc w=1/[\s^2^(Fo^2^)+(0.2000P)^2^+0.0000P] where P=(Fo^2^+2Fc^2^)/3'
_refine_ls_weighting_scheme calc
_refine_ls_wR_factor_gt 0.4992
_refine_ls_wR_factor_ref 0.5351
_reflns_number_gt 1916
_reflns_number_total 3686
_reflns_threshold_expression >2sigma(I)
_cod_data_source_file b007504n.txt
_cod_data_source_block 7b
_cod_original_sg_symbol_H-M 'P 2/n'
_cod_database_code 7010264

loop_
_symmetry_equiv_pos_as_xyz
'x, y, z'
'-x+1/2, y+1/2, -z+1/2'
'-x, -y, -z'
'x-1/2, -y-1/2, z-1/2'

loop_
_atom_site_label
_atom_site_type_symbol
_atom_site_fract_x
_atom_site_fract_y
_atom_site_fract_z
_atom_site_U_iso_or_equiv
_atom_site_adp_type
_atom_site_occupancy
_atom_site_symmetry_multiplicity
_atom_site_calc_flag
_atom_site_refinement_flags
_atom_site_disorder_assembly
_atom_site_disorder_group
Ag1 Ag 0.4384(2) 0.03910(12) 0.3642(3) 0.1080(14) Uani 1 1 d . . .
Br2 Br 0.5066(4) 0.0977(2) 0.6173(3) 0.1106(15) Uani 1 1 d . . .
N3 N 0.4032(15) 0.1856(10) 0.1979(14) 0.059(4) Uani 1 1 d . . .
N2 N 0.2461(18) 0.1812(11) 0.3164(16) 0.070(5) Uani 1 1 d . . .
N1 N -0.0650(15) 0.1158(11) 0.4427(16) 0.065(4) Uani 1 1 d . . .
C1 C 0.3622(16) 0.1467(10) 0.2972(18) 0.055(5) Uani 1 1 d . . .
C9 C 0.317(2) 0.2531(13) 0.170(2) 0.077(6) Uani 1 1 d . . .
H9 H 0.3318 0.2944 0.1166 0.092 Uiso 1 1 calc R . .
C5 C 0.047(2) 0.0467(13) 0.293(2) 0.070(6) Uani 1 1 d . . .
H5 H 0.1269 0.0365 0.2552 0.084 Uiso 1 1 calc R . .
C7 C 0.160(2) 0.1551(14) 0.421(2) 0.080(7) Uani 1 1 d . . .
H7A H 0.2189 0.1257 0.4815 0.095 Uiso 1 1 calc R . .
H7B H 0.1282 0.2020 0.4613 0.095 Uiso 1 1 calc R . .
C13 C 0.759(3) 0.1359(18) 0.022(3) 0.094(8) Uiso 1 1 d . . .
C6 C 0.0445(17) 0.1069(10) 0.3807(15) 0.046(4) Uiso 1 1 d . . .
C11 C 0.514(3) 0.1259(12) 0.031(3) 0.085(8) Uani 1 1 d . . .
C4 C -0.074(2) 0.0007(13) 0.262(2) 0.068(5) Uiso 1 1 d . . .
H4 H -0.0794 -0.0362 0.1987 0.081 Uiso 1 1 calc R . .
C2 C -0.179(4) 0.0713(15) 0.410(3) 0.121(14) Uani 1 1 d . . .
H2 H -0.2591 0.0827 0.4471 0.145 Uiso 1 1 calc R . .
C12 C 0.648(3) 0.1158(13) -0.0181(17) 0.075(7) Uani 1 1 d . . .
H12 H 0.6445 0.0891 -0.0929 0.090 Uiso 1 1 calc R . .
C15 C 0.648(2) 0.2030(14) 0.191(2) 0.070(6) Uani 1 1 d . . .
C14 C 0.771(2) 0.1809(18) 0.135(3) 0.096(8) Uani 1 1 d . . .
H14 H 0.8571 0.1955 0.1715 0.115 Uiso 1 1 calc R . .
C10 C 0.532(2) 0.1734(11) 0.1470(18) 0.060(5) Uani 1 1 d . . .
C8 C 0.215(2) 0.2444(13) 0.236(2) 0.065(5) Uani 1 1 d . . .
H8 H 0.1348 0.2746 0.2300 0.078 Uiso 1 1 calc R . .
C3 C -0.181(2) 0.0134(19) 0.331(3) 0.096(10) Uani 1 1 d . . .
H3 H -0.2580 -0.0195 0.3203 0.116 Uiso 1 1 calc R . .
C17 C 0.660(3) 0.2498(17) 0.296(3) 0.095(8) Uani 1 1 d . . .
H17A H 0.7553 0.2623 0.3164 0.143 Uiso 1 1 calc R . .
H17B H 0.6250 0.2218 0.3625 0.143 Uiso 1 1 calc R . .
H17C H 0.6092 0.2980 0.2802 0.143 Uiso 1 1 calc R . .
C18 C 0.891(3) 0.121(2) -0.047(4) 0.149(15) Uani 1 1 d . . .
H18A H 0.9701 0.1422 0.0007 0.224 Uiso 1 1 calc R . .
H18B H 0.8812 0.1474 -0.1260 0.224 Uiso 1 1 calc R . .
H18C H 0.9032 0.0654 -0.0594 0.224 Uiso 1 1 calc R . .
C16 C 0.373(3) 0.0949(18) -0.025(3) 0.106(9) Uani 1 1 d . . .
H16A H 0.3035 0.1099 0.0278 0.159 Uiso 1 1 calc R . .
H16B H 0.3759 0.0382 -0.0310 0.159 Uiso 1 1 calc R . .
H16C H 0.3520 0.1174 -0.1049 0.159 Uiso 1 1 calc R . .

loop_
_atom_site_aniso_label
_atom_site_aniso_U_11
_atom_site_aniso_U_22
_atom_site_aniso_U_33
_atom_site_aniso_U_23
_atom_site_aniso_U_13
_atom_site_aniso_U_12
Ag1 0.0949(18) 0.0763(16) 0.160(3) 0.0318(13) 0.0539(15) 0.0097(10)
Br2 0.123(2) 0.126(3) 0.087(2) -0.0206(16) 0.0344(16) -0.0451(19)
N3 0.058(9) 0.067(10) 0.054(9) 0.011(8) 0.024(7) 0.010(7)
N2 0.077(11) 0.075(11) 0.062(10) -0.023(9) 0.035(8) -0.037(10)
N1 0.047(8) 0.078(11) 0.074(11) -0.008(9) 0.030(7) -0.014(8)
C1 0.036(9) 0.050(10) 0.079(13) -0.016(9) -0.006(9) 0.010(8)
C9 0.058(12) 0.054(12) 0.113(18) -0.005(12) -0.016(12) 0.004(10)
C5 0.069(12) 0.080(14) 0.064(13) -0.012(10) 0.027(10) -0.004(10)
C7 0.084(14) 0.083(15) 0.080(15) -0.032(12) 0.058(12) -0.022(12)
C11 0.106(18) 0.040(11) 0.10(2) 0.036(12) -0.016(15) 0.006(11)
C2 0.18(3) 0.053(13) 0.15(3) 0.008(16) 0.13(3) 0.000(17)
C12 0.13(2) 0.071(13) 0.029(10) 0.015(9) 0.022(11) 0.045(13)
C15 0.084(15) 0.070(13) 0.061(13) -0.001(11) 0.039(11) 0.005(12)
C14 0.059(12) 0.11(2) 0.12(2) 0.018(17) 0.031(13) 0.021(12)
C10 0.086(14) 0.046(10) 0.055(11) 0.022(9) 0.043(11) 0.017(10)
C8 0.049(11) 0.064(13) 0.082(15) -0.011(11) 0.008(10) -0.013(9)
C3 0.052(12) 0.11(2) 0.12(2) 0.07(2) 0.000(13) -0.023(13)
C17 0.074(15) 0.097(19) 0.12(2) -0.003(16) 0.035(14) 0.015(13)
C18 0.11(2) 0.13(3) 0.22(5) 0.04(3) 0.05(3) 0.05(2)
C16 0.14(2) 0.088(19) 0.090(19) 0.014(15) -0.014(17) 0.005(17)

loop_
_atom_type_symbol
_atom_type_description
_atom_type_scat_dispersion_real
_atom_type_scat_dispersion_imag
_atom_type_scat_source
C C 0.0033 0.0016 'International Tables Vol C Tables 4.2.6.8 and 6.1.1.4'
H H 0.0000 0.0000 'International Tables Vol C Tables 4.2.6.8 and 6.1.1.4'
Ag Ag -0.8971 1.1015 'International Tables Vol C Tables 4.2.6.8 and 6.1.1.4'
Br Br -0.2901 2.4595 'International Tables Vol C Tables 4.2.6.8 and 6.1.1.4'
N N 0.0061 0.0033 'International Tables Vol C Tables 4.2.6.8 and 6.1.1.4'

loop_
_geom_angle_atom_site_label_1
_geom_angle_atom_site_label_2
_geom_angle_atom_site_label_3
_geom_angle
_geom_angle_site_symmetry_1
_geom_angle_site_symmetry_3
_geom_angle_publ_flag
C1 Ag1 Br2 162.5(5) . 3_656 ?
C1 Ag1 Br2 94.6(5) . . ?
Br2 Ag1 Br2 102.40(13) 3_656 . ?
C1 Ag1 Ag1 138.0(5) . 3_656 ?
Br2 Ag1 Ag1 58.91(10) 3_656 3_656 ?
Br2 Ag1 Ag1 43.49(11) . 3_656 ?
Ag1 Br2 Ag1 77.60(13) 3_656 . ?
C9 N3 C1 110.0(16) . . ?
C9 N3 C10 123.6(17) . . ?
C1 N3 C10 124.7(15) . . ?
C1 N2 C8 112.5(16) . . ?
C1 N2 C7 122(2) . . ?
C8 N2 C7 125.6(19) . . ?
C6 N1 C2 119.0(18) . . ?
N2 C1 N3 103.5(16) . . ?
N2 C1 Ag1 128.6(16) . . ?
N3 C1 Ag1 125.7(12) . . ?
C8 C9 N3 105(2) . . ?
C6 C5 C4 119.2(18) . . ?
C6 C7 N2 113.7(17) . . ?
C12 C13 C14 118(3) . . ?
C12 C13 C18 123(3) . . ?
C14 C13 C18 119(3) . . ?
N1 C6 C5 119.8(16) . . ?
N1 C6 C7 115.6(15) . . ?
C5 C6 C7 124.1(17) . . ?
C12 C11 C10 109(2) . . ?
C12 C11 C16 128(3) . . ?
C10 C11 C16 123(2) . . ?
C3 C4 C5 117(2) . . ?
N1 C2 C3 123(2) . . ?
C13 C12 C11 131(2) . . ?
C10 C15 C17 123(2) . . ?
C10 C15 C14 118(2) . . ?
C17 C15 C14 119(2) . . ?
C15 C14 C13 119(3) . . ?
C15 C10 N3 124.7(19) . . ?
C15 C10 C11 124.0(18) . . ?
N3 C10 C11 111(2) . . ?
C9 C8 N2 107.3(19) . . ?
C4 C3 C2 121(2) . . ?

loop_
_geom_bond_atom_site_label_1
_geom_bond_atom_site_label_2
_geom_bond_distance
_geom_bond_site_symmetry_2
_geom_bond_publ_flag
Ag1 C1 2.070(18) . ?
Ag1 Br2 2.373(4) 3_656 ?
Ag1 Br2 2.952(4) . ?
Ag1 Ag1 3.367(6) 3_656 ?
Br2 Ag1 2.373(4) 3_656 ?
N3 C9 1.43(3) . ?
N3 C1 1.36(2) . ?
N3 C10 1.44(2) . ?
N2 C1 1.31(2) . ?
N2 C8 1.40(3) . ?
N2 C7 1.54(2) . ?
N1 C6 1.32(2) . ?
N1 C2 1.36(4) . ?
C9 C8 1.29(3) . ?
C5 C6 1.40(3) . ?
C5 C4 1.43(3) . ?
C7 C6 1.43(3) . ?
C13 C12 1.19(4) . ?
C13 C14 1.45(4) . ?
C13 C18 1.57(4) . ?
C11 C12 1.46(4) . ?
C11 C10 1.50(4) . ?
C11 C16 1.55(4) . ?
C4 C3 1.35(4) . ?
C2 C3 1.31(4) . ?
C15 C10 1.29(3) . ?
C15 C17 1.38(3) . ?
C15 C14 1.45(3) . ?

loop_
_geom_torsion_atom_site_label_1
_geom_torsion_atom_site_label_2
_geom_torsion_atom_site_label_3
_geom_torsion_atom_site_label_4
_geom_torsion
_geom_torsion_site_symmetry_1
_geom_torsion_site_symmetry_2
_geom_torsion_site_symmetry_3
_geom_torsion_site_symmetry_4
_geom_torsion_publ_flag
C1 Ag1 Br2 Ag1 176.2(5) . . . 3_656 ?
Br2 Ag1 Br2 Ag1 0.0 3_656 . . 3_656 ?
C8 N2 C1 N3 -3(2) . . . . ?
C7 N2 C1 N3 179.2(16) . . . . ?
C8 N2 C1 Ag1 -166.8(14) . . . . ?
C7 N2 C1 Ag1 16(3) . . . . ?
C9 N3 C1 N2 9(2) . . . . ?
C10 N3 C1 N2 174.6(18) . . . . ?
C9 N3 C1 Ag1 173.2(13) . . . . ?
C10 N3 C1 Ag1 -21(3) . . . . ?
Br2 Ag1 C1 N2 94(2) 3_656 . . . ?
Br2 Ag1 C1 N2 -73.5(16) . . . . ?
Ag1 Ag1 C1 N2 -69.6(18) 3_656 . . . ?
Br2 Ag1 C1 N3 -66(2) 3_656 . . . ?
Br2 Ag1 C1 N3 126.3(15) . . . . ?
Ag1 Ag1 C1 N3 130.2(14) 3_656 . . . ?
C1 N3 C9 C8 -12(2) . . . . ?
C10 N3 C9 C8 -178(2) . . . . ?
C1 N2 C7 C6 -102(2) . . . . ?
C8 N2 C7 C6 81(2) . . . . ?
C2 N1 C6 C5 -7(3) . . . . ?
C2 N1 C6 C7 -179(2) . . . . ?
C4 C5 C6 N1 7(3) . . . . ?
C4 C5 C6 C7 178(2) . . . . ?
N2 C7 C6 N1 -146.8(18) . . . . ?
N2 C7 C6 C5 41(3) . . . . ?
C6 C5 C4 C3 -7(3) . . . . ?
C6 N1 C2 C3 8(4) . . . . ?
C14 C13 C12 C11 -3(4) . . . . ?
C18 C13 C12 C11 -178(2) . . . . ?
C10 C11 C12 C13 3(3) . . . . ?
C16 C11 C12 C13 -177(3) . . . . ?
C10 C15 C14 C13 9(4) . . . . ?
C17 C15 C14 C13 -176(3) . . . . ?
C12 C13 C14 C15 -3(4) . . . . ?
C18 C13 C14 C15 172(3) . . . . ?
C17 C15 C10 N3 1(3) . . . . ?
C14 C15 C10 N3 175.7(19) . . . . ?
C17 C15 C10 C11 177(2) . . . . ?
C14 C15 C10 C11 -8(3) . . . . ?
C9 N3 C10 C15 85(3) . . . . ?
C1 N3 C10 C15 -79(3) . . . . ?
C9 N3 C10 C11 -92(2) . . . . ?
C1 N3 C10 C11 104(2) . . . . ?
C12 C11 C10 C15 3(3) . . . . ?
C16 C11 C10 C15 -176(2) . . . . ?
C12 C11 C10 N3 179.4(14) . . . . ?
C16 C11 C10 N3 0(3) . . . . ?
N3 C9 C8 N2 9(2) . . . . ?
C1 N2 C8 C9 -4(2) . . . . ?
C7 N2 C8 C9 173.2(19) . . . . ?
C5 C4 C3 C2 8(4) . . . . ?
N1 C2 C3 C4 -9(5) . . . . ?
